data_7030838
loop_
_publ_author_name
'Kong, Wei-Li'
'Wang, Zhong-Xia'

_publ_section_title
;
 Dinuclear magnesium, zinc and aluminum complexes supported by
 bis(iminopyrrolide) ligands: synthesis, structures, and catalysis toward
 the ring-opening polymerization of \e-caprolactone and rac-lactide.
;
_journal_issue 24
_journal_name_full 'Dalton transactions (Cambridge, England : 2003)'
_journal_page_first 9126
_journal_page_last 9135
_journal_paper_doi 10.1039/c4dt00431k
_journal_volume 43
_journal_year 2014
_chemical_formula_sum 'C30 H37 Al2 N5 O2'
_chemical_formula_weight 553.60
_chemical_name_systematic
; 
 ? 
;
_space_group_IT_number 19
_symmetry_cell_setting orthorhombic
_symmetry_space_group_name_Hall 'P 2ac 2ab'
_symmetry_space_group_name_H-M 'P 21 21 21'
_atom_sites_solution_hydrogens geom
_atom_sites_solution_primary direct
_atom_sites_solution_secondary difmap
_audit_creation_method SHELXL-97
_cell_angle_alpha 90.00
_cell_angle_beta 90.00
_cell_angle_gamma 90.00
_cell_formula_units_Z 4
_cell_length_a 9.4671(9)
_cell_length_b 16.0827(17)
_cell_length_c 19.672(2)
_cell_measurement_reflns_used 3655
_cell_measurement_temperature 298(2)
_cell_measurement_theta_max 26.321
_cell_measurement_theta_min 2.703
_cell_volume 2995.2(5)
_computing_cell_refinement 'Bruker SMART'
_computing_data_collection 'Bruker SMART'
_computing_data_reduction 'Bruker SHELXTL'
_computing_molecular_graphics 'Bruker SHELXTL'
_computing_publication_material 'Bruker SHELXTL'
_computing_structure_refinement 'SHELXL-97 (Sheldrick, 1997)'
_computing_structure_solution 'SHELXS-97 (Sheldrick, 1990)'
_diffrn_ambient_temperature 298(2)
_diffrn_measured_fraction_theta_full 0.998
_diffrn_measured_fraction_theta_max 0.998
_diffrn_measurement_device_type 'CCD area detector'
_diffrn_measurement_method 'phi and omega scans'
_diffrn_radiation_monochromator graphite
_diffrn_radiation_source 'fine-focus sealed tube'
_diffrn_radiation_type MoK\a
_diffrn_radiation_wavelength 0.71073
_diffrn_reflns_av_R_equivalents 0.0567
_diffrn_reflns_av_sigmaI/netI 0.0661
_diffrn_reflns_limit_h_max 11
_diffrn_reflns_limit_h_min -10
_diffrn_reflns_limit_k_max 19
_diffrn_reflns_limit_k_min -12
_diffrn_reflns_limit_l_max 23
_diffrn_reflns_limit_l_min -23
_diffrn_reflns_number 15873
_diffrn_reflns_theta_full 25.02
_diffrn_reflns_theta_max 25.02
_diffrn_reflns_theta_min 2.39
_exptl_absorpt_coefficient_mu 0.132
_exptl_absorpt_correction_T_max 0.9843
_exptl_absorpt_correction_T_min 0.9728
_exptl_absorpt_correction_type multi-scan
_exptl_absorpt_process_details sadabs
_exptl_crystal_colour red
_exptl_crystal_density_diffrn 1.228
_exptl_crystal_density_method 'not measured'
_exptl_crystal_F_000 1176
_exptl_crystal_size_max 0.21
_exptl_crystal_size_mid 0.15
_exptl_crystal_size_min 0.12
_refine_diff_density_max 0.171
_refine_diff_density_min -0.222
_refine_diff_density_rms 0.033
_refine_ls_abs_structure_details 'Flack H D (1983), Acta Cryst. A39, 876-881'
_refine_ls_abs_structure_Flack 0.00(17)
_refine_ls_extinction_method none
_refine_ls_goodness_of_fit_ref 1.050
_refine_ls_hydrogen_treatment mixed
_refine_ls_matrix_type full
_refine_ls_number_parameters 352
_refine_ls_number_reflns 5272
_refine_ls_number_restraints 0
_refine_ls_restrained_S_all 1.050
_refine_ls_R_factor_all 0.0802
_refine_ls_R_factor_gt 0.0437
_refine_ls_shift/su_max 0.000
_refine_ls_shift/su_mean 0.000
_refine_ls_structure_factor_coef Fsqd
_refine_ls_weighting_details 'calc w=1/[\s^2^(Fo^2^)+(0.0247P)^2^+0.0000P] where P=(Fo^2^+2Fc^2^)/3'
_refine_ls_weighting_scheme calc
_refine_ls_wR_factor_gt 0.0759
_refine_ls_wR_factor_ref 0.0839
_reflns_number_gt 3391
_reflns_number_total 5272
_reflns_threshold_expression >2sigma(I)
_cod_data_source_file c4dt00431k1.cif
_cod_data_source_block 120403a
_cod_depositor_comments
;
The following automatic conversions were performed:

'_symmetry_cell_setting' value 'Orthorhombic' changed to
'orthorhombic' according to
/usr/data/users/saulius/crontab/automatic-downloads/rss-feeds/RSC/lib/dictionaries/cif_core.dic
dictionary named 'cif_core.dic' version 2.4.2 from 2011-04-26.

Automatic conversion script
Id: cif_fix_values 2281 2013-09-26 08:29:07Z andrius 

 Adding full bibliography for 7030836--7030838.cif.

2018-02-23
Z value and formula fixed to values more according to usual
chemical conventions.                 miguel
;
_cod_original_formula_sum 'C60 H74 Al4 N10 O4'
_cod_original_formula_weight 1107.21
_cod_original_formula_units_Z 2
_cod_original_cell_volume 2995.1(5)
_cod_original_sg_symbol_H-M P2(1)2(1)2(1)
_cod_database_code 7030838

loop_
_symmetry_equiv_pos_as_xyz
'x, y, z'
'-x+1/2, -y, z+1/2'
'-x, y+1/2, -z+1/2'
'x+1/2, -y+1/2, -z'

loop_
_atom_site_label
_atom_site_type_symbol
_atom_site_fract_x
_atom_site_fract_y
_atom_site_fract_z
_atom_site_U_iso_or_equiv
_atom_site_adp_type
_atom_site_occupancy
_atom_site_symmetry_multiplicity
_atom_site_calc_flag
_atom_site_refinement_flags
Al1 Al 0.58960(9) 0.09046(6) 0.31691(4) 0.0477(2) Uani 1 1 d .
Al2 Al 0.61182(10) 0.08487(7) 0.17132(4) 0.0569(3) Uani 1 1 d .
N1 N 0.4802(3) 0.15844(16) 0.38054(11) 0.0490(7) Uani 1 1 d .
N2 N 0.4467(2) 0.00268(16) 0.31873(13) 0.0539(6) Uani 1 1 d .
N3 N 0.7291(2) 0.18530(16) 0.33329(11) 0.0503(7) Uani 1 1 d .
N4 N 0.9699(3) 0.0620(2) 0.35493(13) 0.0754(9) Uani 1 1 d .
H4 H 0.9027 0.0484 0.3245 0.090 Uiso 1 1 d R
N5 N 0.6674(3) 0.02343(18) 0.39716(11) 0.0566(7) Uani 1 1 d .
O1 O 0.69785(18) 0.04122(12) 0.24618(8) 0.0493(5) Uani 1 1 d .
O2 O 0.51656(19) 0.14323(12) 0.23623(9) 0.0514(5) Uani 1 1 d .
C1 C 0.3527(3) 0.1556(2) 0.41109(14) 0.0575(9) Uani 1 1 d .
H1 H 0.2879 0.1125 0.4067 0.069 Uiso 1 1 calc R
C2 C 0.3324(4) 0.2275(2) 0.45042(15) 0.0693(10) Uani 1 1 d .
H2 H 0.2533 0.2407 0.4763 0.083 Uiso 1 1 calc R
C3 C 0.4536(4) 0.2747(2) 0.44305(15) 0.0682(10) Uani 1 1 d .
H3 H 0.4719 0.3256 0.4637 0.082 Uiso 1 1 calc R
C4 C 0.5426(3) 0.2323(2) 0.39929(14) 0.0522(8) Uani 1 1 d .
C5 C 0.6783(3) 0.2433(2) 0.37135(14) 0.0568(9) Uani 1 1 d .
H5 H 0.7301 0.2913 0.3801 0.068 Uiso 1 1 calc R
C6 C 0.3238(3) -0.0168(2) 0.28866(17) 0.0673(10) Uani 1 1 d .
H6 H 0.2885 0.0094 0.2501 0.081 Uiso 1 1 calc R
C7 C 0.2566(4) -0.0806(3) 0.3223(2) 0.0919(12) Uani 1 1 d .
H7 H 0.1712 -0.1054 0.3106 0.110 Uiso 1 1 calc R
C8 C 0.3415(5) -0.1004(2) 0.3768(2) 0.0994(14) Uani 1 1 d .
H8 H 0.3237 -0.1406 0.4097 0.119 Uiso 1 1 calc R
C9 C 0.4601(4) -0.0482(2) 0.37321(18) 0.0680(10) Uani 1 1 d .
C10 C 0.5812(4) -0.0341(2) 0.41423(17) 0.0716(10) Uani 1 1 d .
H10 H 0.5974 -0.0662 0.4528 0.086 Uiso 1 1 calc R
C11 C 0.8755(3) 0.1958(2) 0.30835(15) 0.0650(10) Uani 1 1 d .
H11A H 0.8975 0.2547 0.3062 0.078 Uiso 1 1 calc R
H11B H 0.8824 0.1735 0.2627 0.078 Uiso 1 1 calc R
C12 C 0.9830(3) 0.1527(3) 0.35360(16) 0.0769(12) Uani 1 1 d .
H12A H 1.0771 0.1671 0.3380 0.092 Uiso 1 1 calc R
H12B H 0.9728 0.1736 0.3996 0.092 Uiso 1 1 calc R
C13 C 0.9304(3) 0.0245(2) 0.41912(16) 0.0787(11) Uani 1 1 d .
H13A H 0.9974 0.0422 0.4535 0.094 Uiso 1 1 calc R
H13B H 0.9385 -0.0354 0.4148 0.094 Uiso 1 1 calc R
C14 C 0.7818(3) 0.0451(2) 0.44395(14) 0.0682(10) Uani 1 1 d .
H14A H 0.7659 0.0163 0.4866 0.082 Uiso 1 1 calc R
H14B H 0.7769 0.1043 0.4531 0.082 Uiso 1 1 calc R
C15 C 0.7602(3) -0.04125(19) 0.24568(15) 0.0598(8) Uani 1 1 d .
H15A H 0.6865 -0.0825 0.2396 0.072 Uiso 1 1 calc R
H15B H 0.8058 -0.0517 0.2890 0.072 Uiso 1 1 calc R
C16 C 0.8677(3) -0.0492(2) 0.18887(15) 0.0570(9) Uani 1 1 d .
C17 C 0.9797(3) 0.0049(3) 0.18375(17) 0.0781(11) Uani 1 1 d .
H17 H 0.9908 0.0454 0.2171 0.094 Uiso 1 1 calc R
C18 C 1.0764(4) 0.0017(3) 0.13130(17) 0.0858(12) Uani 1 1 d .
H18 H 1.1493 0.0402 0.1285 0.103 Uiso 1 1 calc R
C19 C 1.0622(4) -0.0605(3) 0.08279(18) 0.0853(13) Uani 1 1 d .
H19 H 1.1273 -0.0652 0.0476 0.102 Uiso 1 1 calc R
C20 C 0.9526(4) -0.1144(3) 0.08720(16) 0.0827(13) Uani 1 1 d .
H20 H 0.9428 -0.1558 0.0545 0.099 Uiso 1 1 calc R
C21 C 0.8544(3) -0.1090(2) 0.13952(15) 0.0669(10) Uani 1 1 d .
H21 H 0.7793 -0.1462 0.1411 0.080 Uiso 1 1 calc R
C22 C 0.4603(3) 0.2258(2) 0.23034(15) 0.0666(9) Uani 1 1 d .
H22A H 0.5359 0.2637 0.2181 0.080 Uiso 1 1 calc R
H22B H 0.4234 0.2431 0.2741 0.080 Uiso 1 1 calc R
C23 C 0.3457(3) 0.2317(2) 0.17840(16) 0.0602(8) Uani 1 1 d .
C24 C 0.3703(4) 0.2323(3) 0.10929(18) 0.1047(15) Uani 1 1 d .
H24 H 0.4629 0.2285 0.0939 0.126 Uiso 1 1 calc R
C25 C 0.2630(6) 0.2383(4) 0.0620(2) 0.130(2) Uani 1 1 d .
H25 H 0.2840 0.2358 0.0158 0.156 Uiso 1 1 calc R
C26 C 0.1317(6) 0.2475(3) 0.0818(3) 0.1200(18) Uani 1 1 d .
H26 H 0.0600 0.2517 0.0496 0.144 Uiso 1 1 calc R
C27 C 0.1006(4) 0.2507(3) 0.1470(3) 0.1249(17) Uani 1 1 d .
H27 H 0.0076 0.2594 0.1605 0.150 Uiso 1 1 calc R
C28 C 0.2079(4) 0.2411(3) 0.1972(2) 0.1006(14) Uani 1 1 d .
H28 H 0.1839 0.2412 0.2430 0.121 Uiso 1 1 calc R
C29 C 0.5005(3) 0.0023(2) 0.12134(15) 0.0824(12) Uani 1 1 d .
H29A H 0.5598 -0.0253 0.0888 0.124 Uiso 1 1 calc R
H29B H 0.4243 0.0296 0.0981 0.124 Uiso 1 1 calc R
H29C H 0.4627 -0.0377 0.1526 0.124 Uiso 1 1 calc R
C30 C 0.7336(4) 0.1555(2) 0.11550(16) 0.0830(12) Uani 1 1 d .
H30A H 0.7576 0.2048 0.1404 0.124 Uiso 1 1 calc R
H30B H 0.6847 0.1706 0.0746 0.124 Uiso 1 1 calc R
H30C H 0.8183 0.1257 0.1041 0.124 Uiso 1 1 calc R

loop_
_atom_site_aniso_label
_atom_site_aniso_U_11
_atom_site_aniso_U_22
_atom_site_aniso_U_33
_atom_site_aniso_U_23
_atom_site_aniso_U_13
_atom_site_aniso_U_12
Al1 0.0468(5) 0.0545(6) 0.0419(5) -0.0061(5) 0.0002(4) 0.0035(5)
Al2 0.0540(6) 0.0733(7) 0.0434(5) -0.0058(5) -0.0009(4) 0.0029(6)
N1 0.0479(16) 0.0575(19) 0.0416(13) -0.0012(13) 0.0061(12) 0.0076(14)
N2 0.0516(16) 0.0507(17) 0.0595(15) 0.0020(15) 0.0068(14) 0.0012(14)
N3 0.0441(15) 0.0644(19) 0.0426(14) -0.0082(14) -0.0015(12) -0.0027(13)
N4 0.071(2) 0.105(3) 0.0504(16) -0.0131(18) -0.0139(14) 0.0043(18)
N5 0.0613(18) 0.061(2) 0.0473(15) -0.0003(14) 0.0001(14) 0.0074(16)
O1 0.0496(11) 0.0595(13) 0.0389(10) -0.0062(11) 0.0000(9) 0.0076(10)
O2 0.0529(12) 0.0565(14) 0.0448(11) -0.0038(10) -0.0066(9) 0.0081(11)
C1 0.051(2) 0.074(3) 0.0470(18) 0.0030(19) 0.0031(16) 0.0108(18)
C2 0.066(3) 0.091(3) 0.0512(19) -0.001(2) 0.0078(18) 0.030(2)
C3 0.086(3) 0.068(3) 0.0497(19) -0.0090(19) -0.0056(19) 0.023(2)
C4 0.062(2) 0.053(2) 0.0418(16) -0.0081(17) 0.0002(16) 0.0056(19)
C5 0.062(2) 0.061(2) 0.0474(18) -0.0065(18) -0.0129(16) -0.0057(19)
C6 0.051(2) 0.072(3) 0.079(2) -0.013(2) 0.0109(18) -0.006(2)
C7 0.067(3) 0.077(3) 0.131(4) -0.019(3) -0.002(3) -0.013(2)
C8 0.100(4) 0.064(3) 0.134(4) 0.021(3) 0.025(3) -0.020(3)
C9 0.071(3) 0.059(2) 0.074(2) 0.008(2) 0.009(2) -0.001(2)
C10 0.088(3) 0.064(3) 0.062(2) 0.014(2) 0.005(2) 0.014(2)
C11 0.057(2) 0.085(3) 0.0528(18) -0.0101(19) 0.0073(17) -0.0115(19)
C12 0.045(2) 0.126(4) 0.059(2) -0.013(3) -0.0038(17) -0.001(2)
C13 0.067(2) 0.104(3) 0.065(2) -0.009(2) -0.0164(19) 0.023(2)
C14 0.075(2) 0.086(3) 0.0440(18) 0.0022(19) -0.0069(17) 0.016(2)
C15 0.063(2) 0.055(2) 0.0611(19) -0.004(2) 0.0041(18) 0.0081(17)
C16 0.0472(19) 0.073(2) 0.0509(18) -0.0166(19) -0.0091(16) 0.0129(18)
C17 0.061(2) 0.106(3) 0.067(2) -0.034(2) 0.004(2) -0.001(2)
C18 0.056(2) 0.122(3) 0.079(2) -0.028(3) 0.012(2) 0.005(2)
C19 0.064(3) 0.123(4) 0.069(2) -0.018(3) 0.004(2) 0.022(3)
C20 0.092(3) 0.097(4) 0.060(2) -0.032(2) -0.004(2) 0.030(3)
C21 0.067(2) 0.069(3) 0.065(2) -0.021(2) -0.0036(18) 0.0118(19)
C22 0.078(2) 0.058(2) 0.063(2) -0.0055(19) -0.0188(18) 0.010(2)
C23 0.059(2) 0.065(2) 0.057(2) 0.0033(19) -0.0032(18) 0.0034(18)
C24 0.079(3) 0.163(5) 0.072(3) 0.027(3) -0.007(2) 0.005(3)
C25 0.099(4) 0.212(6) 0.079(3) 0.026(4) -0.026(3) 0.019(4)
C26 0.102(4) 0.156(5) 0.102(4) 0.025(4) -0.045(3) 0.004(4)
C27 0.055(3) 0.167(5) 0.152(4) 0.003(4) -0.020(3) 0.012(3)
C28 0.079(3) 0.125(4) 0.097(3) 0.006(3) 0.018(2) -0.001(3)
C29 0.070(2) 0.106(3) 0.070(2) -0.030(2) -0.0087(18) 0.009(2)
C30 0.063(2) 0.111(3) 0.074(2) 0.015(2) 0.0032(19) 0.005(2)

loop_
_atom_type_symbol
_atom_type_description
_atom_type_scat_dispersion_real
_atom_type_scat_dispersion_imag
_atom_type_scat_source
C C 0.0033 0.0016 'International Tables Vol C Tables 4.2.6.8 and 6.1.1.4'
H H 0.0000 0.0000 'International Tables Vol C Tables 4.2.6.8 and 6.1.1.4'
N N 0.0061 0.0033 'International Tables Vol C Tables 4.2.6.8 and 6.1.1.4'
O O 0.0106 0.0060 'International Tables Vol C Tables 4.2.6.8 and 6.1.1.4'
Al Al 0.0645 0.0514 'International Tables Vol C Tables 4.2.6.8 and 6.1.1.4'

loop_
_geom_angle_atom_site_label_1
_geom_angle_atom_site_label_2
_geom_angle_atom_site_label_3
_geom_angle
O1 Al1 O2 76.95(8)
O1 Al1 N2 94.91(9)
O2 Al1 N2 94.86(10)
O1 Al1 N1 170.27(10)
O2 Al1 N1 95.21(9)
N2 Al1 N1 91.47(11)
O1 Al1 N3 94.47(9)
O2 Al1 N3 91.89(9)
N2 Al1 N3 169.48(11)
N1 Al1 N3 79.87(11)
O1 Al1 N5 98.68(9)
O2 Al1 N5 174.22(10)
N2 Al1 N5 81.65(12)
N1 Al1 N5 89.51(10)
N3 Al1 N5 92.23(11)
O1 Al1 Al2 38.54(6)
O2 Al1 Al2 38.69(6)
N2 Al1 Al2 92.65(8)
N1 Al1 Al2 133.90(8)
N3 Al1 Al2 97.66(7)
N5 Al1 Al2 136.49(8)
O1 Al2 O2 81.57(8)
O1 Al2 C30 114.43(13)
O2 Al2 C30 112.70(14)
O1 Al2 C29 112.62(13)
O2 Al2 C29 115.72(12)
C30 Al2 C29 115.40(15)
O1 Al2 Al1 40.51(6)
O2 Al2 Al1 41.37(6)
C30 Al2 Al1 125.78(12)
C29 Al2 Al1 118.81(11)
C1 N1 C4 107.0(3)
C1 N1 Al1 137.7(2)
C4 N1 Al1 115.2(2)
C6 N2 C9 106.8(3)
C6 N2 Al1 139.5(3)
C9 N2 Al1 112.7(2)
C5 N3 C11 117.3(3)
C5 N3 Al1 113.0(2)
C11 N3 Al1 129.7(2)
C13 N4 C12 116.9(3)
C13 N4 H4 107.2
C12 N4 H4 106.9
C10 N5 C14 118.7(3)
C10 N5 Al1 110.7(2)
C14 N5 Al1 128.7(2)
C15 O1 Al2 121.86(17)
C15 O1 Al1 127.20(17)
Al2 O1 Al1 100.95(9)
C22 O2 Al2 127.09(18)
C22 O2 Al1 127.35(16)
Al2 O2 Al1 99.94(10)
N1 C1 C2 109.9(3)
N1 C1 H1 125.0
C2 C1 H1 125.0
C3 C2 C1 106.3(3)
C3 C2 H2 126.9
C1 C2 H2 126.9
C2 C3 C4 107.5(3)
C2 C3 H3 126.3
C4 C3 H3 126.3
N1 C4 C3 109.3(3)
N1 C4 C5 113.3(3)
C3 C4 C5 137.4(4)
N3 C5 C4 118.4(3)
N3 C5 H5 120.8
C4 C5 H5 120.8
N2 C6 C7 111.3(3)
N2 C6 H6 124.4
C7 C6 H6 124.4
C6 C7 C8 106.0(4)
C6 C7 H7 127.0
C8 C7 H7 127.0
C7 C8 C9 106.8(4)
C7 C8 H8 126.6
C9 C8 H8 126.6
N2 C9 C8 109.0(3)
N2 C9 C10 115.5(3)
C8 C9 C10 135.4(4)
N5 C10 C9 118.8(3)
N5 C10 H10 120.6
C9 C10 H10 120.6
N3 C11 C12 112.4(3)
N3 C11 H11A 109.1
C12 C11 H11A 109.1
N3 C11 H11B 109.1
C12 C11 H11B 109.1
H11A C11 H11B 107.9
N4 C12 C11 114.1(3)
N4 C12 H12A 108.7
C11 C12 H12A 108.7
N4 C12 H12B 108.7
C11 C12 H12B 108.7
H12A C12 H12B 107.6
N4 C13 C14 115.3(3)
N4 C13 H13A 108.5
C14 C13 H13A 108.5
N4 C13 H13B 108.5
C14 C13 H13B 108.5
H13A C13 H13B 107.5
N5 C14 C13 115.4(2)
N5 C14 H14A 108.4
C13 C14 H14A 108.4
N5 C14 H14B 108.4
C13 C14 H14B 108.4
H14A C14 H14B 107.5
O1 C15 C16 110.7(2)
O1 C15 H15A 109.5
C16 C15 H15A 109.5
O1 C15 H15B 109.5
C16 C15 H15B 109.5
H15A C15 H15B 108.1
C21 C16 C17 117.5(3)
C21 C16 C15 121.2(3)
C17 C16 C15 121.2(3)
C16 C17 C18 122.8(3)
C16 C17 H17 118.6
C18 C17 H17 118.6
C17 C18 C19 118.5(4)
C17 C18 H18 120.8
C19 C18 H18 120.8
C20 C19 C18 119.4(3)
C20 C19 H19 120.3
C18 C19 H19 120.3
C19 C20 C21 121.3(4)
C19 C20 H20 119.3
C21 C20 H20 119.3
C16 C21 C20 120.4(3)
C16 C21 H21 119.8
C20 C21 H21 119.8
O2 C22 C23 112.5(3)
O2 C22 H22A 109.1
C23 C22 H22A 109.1
O2 C22 H22B 109.1
C23 C22 H22B 109.1
H22A C22 H22B 107.8
C28 C23 C24 115.3(3)
C28 C23 C22 121.1(3)
C24 C23 C22 123.5(3)
C23 C24 C25 122.8(4)
C23 C24 H24 118.6
C25 C24 H24 118.6
C26 C25 C24 120.3(4)
C26 C25 H25 119.9
C24 C25 H25 119.9
C25 C26 C27 120.4(5)
C25 C26 H26 119.8
C27 C26 H26 119.8
C26 C27 C28 120.7(4)
C26 C27 H27 119.6
C28 C27 H27 119.6
C23 C28 C27 120.5(4)
C23 C28 H28 119.8
C27 C28 H28 119.8
Al2 C29 H29A 109.5
Al2 C29 H29B 109.5
H29A C29 H29B 109.5
Al2 C29 H29C 109.5
H29A C29 H29C 109.5
H29B C29 H29C 109.5
Al2 C30 H30A 109.5
Al2 C30 H30B 109.5
H30A C30 H30B 109.5
Al2 C30 H30C 109.5
H30A C30 H30C 109.5
H30B C30 H30C 109.5

loop_
_geom_bond_atom_site_label_1
_geom_bond_atom_site_label_2
_geom_bond_distance
Al1 O1 1.9009(19)
Al1 O2 1.928(2)
Al1 N2 1.956(3)
Al1 N1 1.958(2)
Al1 N3 2.043(3)
Al1 N5 2.049(3)
Al1 Al2 2.8732(11)
Al2 O1 1.823(2)
Al2 O2 1.823(2)
Al2 C30 1.956(3)
Al2 C29 1.960(3)
N1 C1 1.349(3)
N1 C4 1.378(4)
N2 C6 1.343(3)
N2 C9 1.354(4)
N3 C5 1.289(3)
N3 C11 1.480(3)
N4 C13 1.448(4)
N4 C12 1.464(4)
N4 H4 0.9000
N5 C10 1.280(4)
N5 C14 1.463(4)
O1 C15 1.452(3)
O2 C22 1.436(3)
C1 C2 1.404(4)
C1 H1 0.9300
C2 C3 1.383(4)
C2 H2 0.9300
C3 C4 1.384(4)
C3 H3 0.9300
C4 C5 1.409(4)
C5 H5 0.9300
C6 C7 1.377(5)
C6 H6 0.9300
C7 C8 1.377(5)
C7 H7 0.9300
C8 C9 1.404(5)
C8 H8 0.9300
C9 C10 1.419(5)
C10 H10 0.9300
C11 C12 1.520(4)
C11 H11A 0.9700
C11 H11B 0.9700
C12 H12A 0.9700
C12 H12B 0.9700
C13 C14 1.525(4)
C13 H13A 0.9700
C13 H13B 0.9700
C14 H14A 0.9700
C14 H14B 0.9700
C15 C16 1.517(4)
C15 H15A 0.9700
C15 H15B 0.9700
C16 C21 1.373(4)
C16 C17 1.375(4)
C17 C18 1.380(4)
C17 H17 0.9300
C18 C19 1.389(5)
C18 H18 0.9300
C19 C20 1.354(5)
C19 H19 0.9300
C20 C21 1.389(4)
C20 H20 0.9300
C21 H21 0.9300
C22 C23 1.493(4)
C22 H22A 0.9700
C22 H22B 0.9700
C23 C28 1.364(4)
C23 C24 1.379(4)
C24 C25 1.381(5)
C24 H24 0.9300
C25 C26 1.311(5)
C25 H25 0.9300
C26 C27 1.318(5)
C26 H26 0.9300
C27 C28 1.424(5)
C27 H27 0.9300
C28 H28 0.9300
C29 H29A 0.9600
C29 H29B 0.9600
C29 H29C 0.9600
C30 H30A 0.9600
C30 H30B 0.9600
C30 H30C 0.9600

loop_
_geom_torsion_atom_site_label_1
_geom_torsion_atom_site_label_2
_geom_torsion_atom_site_label_3
_geom_torsion_atom_site_label_4
_geom_torsion
O2 Al1 Al2 O1 170.99(14)
N2 Al1 Al2 O1 -94.55(12)
N1 Al1 Al2 O1 170.85(16)
N3 Al1 Al2 O1 87.56(12)
N5 Al1 Al2 O1 -13.89(16)
O1 Al1 Al2 O2 -170.99(14)
N2 Al1 Al2 O2 94.46(12)
N1 Al1 Al2 O2 -0.13(16)
N3 Al1 Al2 O2 -83.43(12)
N5 Al1 Al2 O2 175.12(17)
O1 Al1 Al2 C30 -86.64(17)
O2 Al1 Al2 C30 84.35(16)
N2 Al1 Al2 C30 178.81(16)
N1 Al1 Al2 C30 84.22(18)
N3 Al1 Al2 C30 0.93(16)
N5 Al1 Al2 C30 -100.53(19)
O1 Al1 Al2 C29 91.84(15)
O2 Al1 Al2 C29 -97.17(16)
N2 Al1 Al2 C29 -2.71(15)
N1 Al1 Al2 C29 -97.31(18)
N3 Al1 Al2 C29 179.40(14)
N5 Al1 Al2 C29 77.95(18)
O1 Al1 N1 C1 125.4(6)
O2 Al1 N1 C1 89.4(3)
N2 Al1 N1 C1 -5.6(3)
N3 Al1 N1 C1 -179.6(3)
N5 Al1 N1 C1 -87.2(3)
Al2 Al1 N1 C1 89.5(3)
O1 Al1 N1 C4 -51.2(7)
O2 Al1 N1 C4 -87.2(2)
N2 Al1 N1 C4 177.8(2)
N3 Al1 N1 C4 3.82(19)
N5 Al1 N1 C4 96.2(2)
Al2 Al1 N1 C4 -87.1(2)
O1 Al1 N2 C6 -88.5(3)
O2 Al1 N2 C6 -11.2(3)
N1 Al1 N2 C6 84.2(3)
N3 Al1 N2 C6 118.5(6)
N5 Al1 N2 C6 173.5(3)
Al2 Al1 N2 C6 -49.9(3)
O1 Al1 N2 C9 105.4(2)
O2 Al1 N2 C9 -177.3(2)
N1 Al1 N2 C9 -82.0(2)
N3 Al1 N2 C9 -47.6(7)
N5 Al1 N2 C9 7.3(2)
Al2 Al1 N2 C9 144.0(2)
O1 Al1 N3 C5 167.9(2)
O2 Al1 N3 C5 90.8(2)
N2 Al1 N3 C5 -39.1(7)
N1 Al1 N3 C5 -4.2(2)
N5 Al1 N3 C5 -93.3(2)
Al2 Al1 N3 C5 129.22(19)
O1 Al1 N3 C11 -12.3(3)
O2 Al1 N3 C11 -89.4(2)
N2 Al1 N3 C11 140.7(6)
N1 Al1 N3 C11 175.7(3)
N5 Al1 N3 C11 86.6(2)
Al2 Al1 N3 C11 -51.0(2)
O1 Al1 N5 C10 -101.3(2)
O2 Al1 N5 C10 -60.7(11)
N2 Al1 N5 C10 -7.6(2)
N1 Al1 N5 C10 84.0(2)
N3 Al1 N5 C10 163.8(2)
Al2 Al1 N5 C10 -92.6(2)
O1 Al1 N5 C14 94.9(2)
O2 Al1 N5 C14 135.5(10)
N2 Al1 N5 C14 -171.3(2)
N1 Al1 N5 C14 -79.8(2)
N3 Al1 N5 C14 0.1(3)
Al2 Al1 N5 C14 103.6(2)
O2 Al2 O1 C15 153.72(19)
C30 Al2 O1 C15 -95.1(2)
C29 Al2 O1 C15 39.3(2)
Al1 Al2 O1 C15 147.7(2)
O2 Al2 O1 Al1 6.01(10)
C30 Al2 O1 Al1 117.18(14)
C29 Al2 O1 Al1 -108.42(13)
O2 Al1 O1 C15 -151.0(2)
N2 Al1 O1 C15 -57.2(2)
N1 Al1 O1 C15 172.1(6)
N3 Al1 O1 C15 118.0(2)
N5 Al1 O1 C15 25.1(2)
Al2 Al1 O1 C15 -145.3(2)
O2 Al1 O1 Al2 -5.77(9)
N2 Al1 O1 Al2 88.09(11)
N1 Al1 O1 Al2 -42.6(6)
N3 Al1 O1 Al2 -96.68(10)
N5 Al1 O1 Al2 170.37(11)
O1 Al2 O2 C22 148.8(2)
C30 Al2 O2 C22 35.8(3)
C29 Al2 O2 C22 -100.0(2)
Al1 Al2 O2 C22 154.8(3)
O1 Al2 O2 Al1 -5.90(9)
C30 Al2 O2 Al1 -118.93(13)
C29 Al2 O2 Al1 105.21(14)
O1 Al1 O2 C22 -148.9(2)
N2 Al1 O2 C22 117.2(2)
N1 Al1 O2 C22 25.2(2)
N3 Al1 O2 C22 -54.8(2)
N5 Al1 O2 C22 169.8(10)
Al2 Al1 O2 C22 -154.7(3)
O1 Al1 O2 Al2 5.75(9)
N2 Al1 O2 Al2 -88.18(11)
N1 Al1 O2 Al2 179.90(11)
N3 Al1 O2 Al2 99.90(11)
N5 Al1 O2 Al2 -35.5(11)
C4 N1 C1 C2 -0.6(3)
Al1 N1 C1 C2 -177.4(2)
N1 C1 C2 C3 -0.3(3)
C1 C2 C3 C4 1.0(4)
C1 N1 C4 C3 1.3(3)
Al1 N1 C4 C3 178.88(19)
C1 N1 C4 C5 179.4(2)
Al1 N1 C4 C5 -3.0(3)
C2 C3 C4 N1 -1.4(4)
C2 C3 C4 C5 -178.9(3)
C11 N3 C5 C4 -176.0(3)
Al1 N3 C5 C4 3.8(3)
N1 C4 C5 N3 -0.7(4)
C3 C4 C5 N3 176.7(3)
C9 N2 C6 C7 -0.7(4)
Al1 N2 C6 C7 -167.3(3)
N2 C6 C7 C8 1.2(4)
C6 C7 C8 C9 -1.3(4)
C6 N2 C9 C8 -0.2(4)
Al1 N2 C9 C8 170.5(2)
C6 N2 C9 C10 -176.8(3)
Al1 N2 C9 C10 -6.1(4)
C7 C8 C9 N2 0.9(4)
C7 C8 C9 C10 176.5(4)
C14 N5 C10 C9 172.1(3)
Al1 N5 C10 C9 6.5(4)
N2 C9 C10 N5 -0.5(5)
C8 C9 C10 N5 -176.0(4)
C5 N3 C11 C12 94.6(3)
Al1 N3 C11 C12 -85.2(3)
C13 N4 C12 C11 -114.9(3)
N3 C11 C12 N4 65.1(4)
C12 N4 C13 C14 66.2(4)
C10 N5 C14 C13 113.0(4)
Al1 N5 C14 C13 -84.3(3)
N4 C13 C14 N5 57.3(4)
Al2 O1 C15 C16 55.5(3)
Al1 O1 C15 C16 -165.69(17)
O1 C15 C16 C21 -122.1(3)
O1 C15 C16 C17 56.0(4)
C21 C16 C17 C18 0.7(5)
C15 C16 C17 C18 -177.4(3)
C16 C17 C18 C19 -2.0(5)
C17 C18 C19 C20 1.8(6)
C18 C19 C20 C21 -0.4(6)
C17 C16 C21 C20 0.8(4)
C15 C16 C21 C20 178.9(3)
C19 C20 C21 C16 -0.9(5)
Al2 O2 C22 C23 64.4(3)
Al1 O2 C22 C23 -147.5(2)
O2 C22 C23 C28 107.5(4)
O2 C22 C23 C24 -75.9(5)
C28 C23 C24 C25 -2.7(7)
C22 C23 C24 C25 -179.6(4)
C23 C24 C25 C26 3.1(9)
C24 C25 C26 C27 -0.3(10)
C25 C26 C27 C28 -2.5(10)
C24 C23 C28 C27 -0.1(6)
C22 C23 C28 C27 176.9(4)
C26 C27 C28 C23 2.7(8)
